data_1534572
loop_
_publ_author_name
'Schiwy, W.'
'Blutau, C.'
'Gaethje, D.'
'Krebs, B.'

_publ_section_title
;
 Darstellung und Struktur von K2 Sn S3 (H2 O)2
;
_journal_name_full 'Zeitschrift fuer Anorganische und Allgemeine Chemie'
_journal_page_first 1
_journal_page_last 10
_journal_volume 412
_journal_year 1975
_chemical_formula_sum 'H4 K2 O2 S3 Sn'
_chemical_name_systematic 'K2 Sn S3 (H2 O)2'
_space_group_IT_number 62
_symmetry_space_group_name_Hall '-P 2ac 2n'
_symmetry_space_group_name_H-M 'P n m a'
_cell_angle_alpha 90
_cell_angle_beta 90
_cell_angle_gamma 90
_cell_formula_units_Z 4
_cell_length_a 6.429
_cell_length_b 15.621
_cell_length_c 10.569
_cell_volume 1061.417
_citation_journal_id_ASTM ZAACAB
_cod_data_source_file Schiwy_ZAACAB_1975_592.cif
_cod_data_source_block H4K2O2S3Sn1
_cod_original_formula_sum 'H4 K2 O2 S3 Sn1'
_cod_database_code 1534572

loop_
_symmetry_equiv_pos_as_xyz
x,y,z
-x+1/2,-y,z+1/2
x+1/2,-y+1/2,-z+1/2
-x,y+1/2,-z
-x,-y,-z
x-1/2,y,-z-1/2
-x-1/2,y-1/2,z-1/2
x,-y-1/2,z

loop_
_atom_site_label
_atom_site_type_symbol
_atom_site_fract_x
_atom_site_fract_y
_atom_site_fract_z
_atom_site_occupancy
_atom_site_U_iso_or_equiv
Sn1 Sn+4 0.00548 0.25 0.13859 1 0.0
O2 O-2 0.2944 0.3635 -0.1717 0.5 0.0
S2 S-2 -0.08539 0.37678 0.03342 1 0.0
K1 K+1 0.38516 0.75 0.13886 1 0.0
K2 K+1 0 0.5 0.5 1 0.0
H1 H+1 0.175 0.445 0.17 0.5 0.0
H2 H+1 0.31 0.455 0.264 0.5 0.0
H3 H+1 0.17 0.355 -0.115 0.5 0.0
O1 O-2 0.2445 0.4793 0.2096 0.5 0.0
H4 H+1 0.276 0.417 -0.22 0.5 0.0
S1 S-2 0.38768 0.25 0.14423 1 0.0
